data_2244044
loop_
_publ_author_name
'Diallo, Alassane Sa\"idou'
'Thiam, Ibrahima Elhadji'
'Gueye-Ndiaye, Mboss\'e'
'Dieng, Moussa'
'Orton, James'
'Simon, Coles'
'Gaye, Mohamed'

_publ_section_title
;
 Tetranuclear copper(II) complex of
 2-hydroxy-<i>N</i>,<i>N</i>'-bis[1-(2-hydroxyphenyl)ethylidene]propane-1,3-diamine
;
_journal_coeditor_code EX2053
_journal_issue 4
_journal_name_full 'Acta Crystallographica Section E'
_journal_page_first
;
;
_journal_paper_doi 10.1107/S2056989022002225
_journal_volume 78
_journal_year 2022
_chemical_formula_iupac '[Cu2 (C19 H19 N2 O3) (C2 H3 O2)], 0.5(H2 O)'
_chemical_formula_moiety 'C21 H22 Cu2 N2 O5, 0.5(H2 O)'
_chemical_formula_sum 'C21 H23 Cu2 N2 O5.5'
_chemical_formula_weight 518.51
_chemical_name_systematic
'(\m~3~-Acetato)(\m~2~-acetato)bis(\m~3~-1,3-bis{[1-(2-oxidophenyl)ethylidene]amino}propan-2-olato)tetracopper(II) monohydrate'
_space_group_crystal_system monoclinic
_space_group_IT_number 14
_space_group_name_Hall '-P 2yn'
_space_group_name_H-M_alt 'P 1 21/n 1'
_atom_sites_solution_hydrogens mixed
_audit_creation_method SHELXL-2018/3
_cell_angle_alpha 90
_cell_angle_beta 95.418(2)
_cell_angle_gamma 90
_cell_formula_units_Z 8
_cell_length_a 6.96880(10)
_cell_length_b 25.8066(4)
_cell_length_c 22.8290(4)
_cell_measurement_reflns_used 5800
_cell_measurement_temperature 293(2)
_cell_measurement_theta_max 28.6500
_cell_measurement_theta_min 2.4120
_cell_volume 4087.25(11)
_computing_cell_refinement
;
SAINT (Bruker, 2016)
;
_computing_data_collection
;
APEX3  (Bruker, 2016)
;
_computing_data_reduction
;
SAINT (Bruker, 2016)
;
_computing_molecular_graphics
;
<i>OLEX2</i> (Dolomanov <i>et al.</i>,  2009)
;
_computing_publication_material
;
<i>OLEX2</i> (Dolomanov <i>et al.</i>,  2009)
;
_computing_structure_refinement
;
<i>SHELXL2018/3</i> (Sheldrick, 2015b)
;
_computing_structure_solution
;
<i>SHELXT</i> (Sheldrick, 2015a)
;
_diffrn_ambient_temperature 293(2)
_diffrn_measured_fraction_theta_full 0.999
_diffrn_measured_fraction_theta_max 0.993
_diffrn_measurement_device_type 'Nonius KappaCCD'
_diffrn_measurement_method CCD
_diffrn_radiation_type MoK\a
_diffrn_radiation_wavelength 0.71075
_diffrn_reflns_av_R_equivalents 0.008
_diffrn_reflns_av_unetI/netI 0.0277
_diffrn_reflns_limit_h_max 9
_diffrn_reflns_limit_h_min -9
_diffrn_reflns_limit_k_max 33
_diffrn_reflns_limit_k_min -33
_diffrn_reflns_limit_l_max 28
_diffrn_reflns_limit_l_min -29
_diffrn_reflns_number 12039
_diffrn_reflns_theta_full 25.242
_diffrn_reflns_theta_max 27.552
_diffrn_reflns_theta_min 1.815
_exptl_absorpt_coefficient_mu 2.121
_exptl_absorpt_correction_T_max 1.00000
_exptl_absorpt_correction_T_min 0.96705
_exptl_absorpt_correction_type multi-scan
_exptl_absorpt_process_details
;
(SADABS; Krause <i>et al.</i>,  2015)
;
_exptl_crystal_colour light-green
_exptl_crystal_density_diffrn 1.685
_exptl_crystal_description prismatic
_exptl_crystal_F_000 2120
_exptl_crystal_size_max 0.25
_exptl_crystal_size_mid 0.2
_exptl_crystal_size_min 0.1
_refine_diff_density_max 1.689
_refine_diff_density_min -0.879
_refine_ls_extinction_method none
_refine_ls_goodness_of_fit_ref 1.133
_refine_ls_hydrogen_treatment constr
_refine_ls_matrix_type full
_refine_ls_number_parameters 560
_refine_ls_number_reflns 12039
_refine_ls_number_restraints 0
_refine_ls_restrained_S_all 1.133
_refine_ls_R_factor_all 0.0675
_refine_ls_R_factor_gt 0.0561
_refine_ls_shift/su_max 0.001
_refine_ls_shift/su_mean 0.000
_refine_ls_structure_factor_coef Fsqd
_refine_ls_weighting_details 'w=1/[\s^2^(Fo^2^)+(0.0380P)^2^+21.6332P] where P=(Fo^2^+2Fc^2^)/3'
_refine_ls_weighting_scheme calc
_refine_ls_wR_factor_gt 0.1265
_refine_ls_wR_factor_ref 0.1305
_reflns_number_gt 10024
_reflns_number_total 12039
_reflns_threshold_expression 'I > 2\s(I)'
_cod_data_source_file ex2053sup1.cif
_cod_data_source_block I
_cod_depositor_comments
;

2022-12-20
Z value and formula fixed to values more according to usual
chemical conventions.                 miguel
;
_cod_original_formula_sum 'C42 H46 Cu4 N4 O11'
_cod_original_formula_weight 1037.02
_cod_original_formula_moiety 'C42 H44 Cu4 N4 O10, H2 O'
_cod_original_formula_iupac '[Cu4 (C19 H19 N2 O3)2 (C2 H3 O2)2], H2 O'
_cod_original_formula_units_Z 4
_cod_database_code 2244044
_shelx_space_group_comment
;
The symmetry employed for this shelxl refinement is uniquely defined
by the following loop, which should always be used as a source of
symmetry information in preference to the above space-group names.
They are only intended as comments.
;

loop_
_space_group_symop_operation_xyz
'x, y, z'
'-x+1/2, y+1/2, -z+1/2'
'-x, -y, -z'
'x-1/2, -y-1/2, z-1/2'

loop_
_atom_site_type_symbol
_atom_site_label
_atom_site_fract_x
_atom_site_fract_y
_atom_site_fract_z
_atom_site_U_iso_or_equiv
_atom_site_adp_type
_atom_site_calc_flag
_atom_site_occupancy
_atom_site_disorder_assembly
_atom_site_disorder_group
Cu Cu2 0.60863(8) 0.28366(2) 0.32611(2) 0.01219(13) Uani d 1 . .
Cu Cu1 0.52144(8) 0.38573(2) 0.22819(2) 0.01203(13) Uani d 1 . .
Cu Cu3 0.84495(8) 0.29191(2) 0.17735(2) 0.01246(13) Uani d 1 . .
Cu Cu4 1.01850(8) 0.39019(2) 0.27079(2) 0.01232(13) Uani d 1 . .
O O5 0.8865(4) 0.36243(12) 0.20000(13) 0.0132(6) Uani d 1 . .
O O2 0.6231(5) 0.35435(12) 0.30062(14) 0.0140(6) Uani d 1 . .
O O10 0.4526(5) 0.31935(13) 0.18788(15) 0.0222(8) Uani d 1 . .
O O7 1.1025(5) 0.32394(12) 0.30599(15) 0.0181(7) Uani d 1 . .
O O3 0.6275(5) 0.21453(12) 0.35156(15) 0.0185(7) Uani d 1 . .
O O4 0.7906(5) 0.22334(12) 0.15452(14) 0.0181(7) Uani d 1 . .
O O1 0.4344(5) 0.41970(12) 0.15789(14) 0.0152(7) Uani d 1 . .
O O6 1.1072(5) 0.42189(12) 0.34184(15) 0.0180(7) Uani d 1 . .
O O11 0.4548(5) 0.25787(13) 0.25696(15) 0.0202(7) Uani d 1 . .
O O8 0.9004(5) 0.26730(13) 0.25825(15) 0.0208(7) Uani d 1 . .
N N1 0.5427(5) 0.45103(14) 0.27266(17) 0.0126(8) Uani d 1 . .
C C41 1.0334(7) 0.27956(17) 0.2974(2) 0.0137(9) Uani d 1 . .
N N3 0.8224(5) 0.31721(14) 0.09664(16) 0.0111(7) Uani d 1 . .
O O9 0.7291(6) 0.15395(13) 0.25055(17) 0.0264(8) Uani d 1 . .
H H9C 0.770732 0.177114 0.228491 0.040 Uiso d 1 . .
H H9D 0.703080 0.170249 0.281168 0.040 Uiso d 1 . .
N N2 0.6827(5) 0.31062(14) 0.40532(16) 0.0114(7) Uani d 1 . .
N N4 1.0044(5) 0.45572(14) 0.22705(16) 0.0121(7) Uani d 1 . .
C C39 0.4116(6) 0.27589(17) 0.2067(2) 0.0143(9) Uani d 1 . .
C C19 0.6706(6) 0.19719(18) 0.4053(2) 0.0135(9) Uani d 1 . .
C C26 0.7822(6) 0.29142(17) 0.04858(19) 0.0110(8) Uani d 1 . .
C C16 0.7556(7) 0.15045(19) 0.5168(2) 0.0180(10) Uani d 1 . .
H H16 0.781948 0.135243 0.553591 0.022 Uiso calc 1 . .
C C20 0.7860(6) 0.20455(18) 0.1007(2) 0.0145(9) Uani d 1 . .
C C13 0.7848(7) 0.31399(18) 0.5103(2) 0.0156(9) Uani d 1 . .
H H13A 0.823194 0.348621 0.501483 0.023 Uiso calc 1 . .
H H13B 0.890648 0.296314 0.531695 0.023 Uiso calc 1 . .
H H13C 0.677661 0.315238 0.533833 0.023 Uiso calc 1 . .
C C27 0.7355(6) 0.31943(17) -0.00920(19) 0.0138(9) Uani d 1 . .
H H27A 0.688273 0.353526 -0.001780 0.021 Uiso calc 1 . .
H H27B 0.638722 0.300470 -0.033070 0.021 Uiso calc 1 . .
H H27C 0.849757 0.322077 -0.029428 0.021 Uiso calc 1 . .
C C14 0.7197(6) 0.22864(17) 0.45570(19) 0.0113(8) Uani d 1 . .
C C25 0.7812(6) 0.23439(17) 0.0480(2) 0.0117(8) Uani d 1 . .
C C17 0.7117(7) 0.12003(18) 0.4666(2) 0.0174(10) Uani d 1 . .
H H17 0.710667 0.084111 0.469778 0.021 Uiso calc 1 . .
C C28 0.8313(6) 0.37427(16) 0.09623(19) 0.0121(9) Uani d 1 . .
H H28A 0.702933 0.388882 0.095759 0.014 Uiso calc 1 . .
H H28B 0.889213 0.386413 0.061739 0.014 Uiso calc 1 . .
C C29 0.9539(6) 0.39016(17) 0.1520(2) 0.0122(9) Uani d 1 . .
H H29 1.088626 0.380870 0.148407 0.015 Uiso calc 1 . .
C C11 0.6906(6) 0.36775(17) 0.40348(19) 0.0126(9) Uani d 1 . .
H H11A 0.822806 0.379269 0.402534 0.015 Uiso calc 1 . .
H H11B 0.640320 0.382256 0.438117 0.015 Uiso calc 1 . .
C C10 0.5701(6) 0.38526(17) 0.3486(2) 0.0129(9) Uani d 1 . .
H H10 0.433277 0.380043 0.353554 0.015 Uiso calc 1 . .
C C6 0.4719(6) 0.50930(18) 0.1912(2) 0.0149(9) Uani d 1 . .
C C7 0.5306(6) 0.49832(17) 0.2530(2) 0.0123(9) Uani d 1 . .
C C1 0.4262(6) 0.47000(17) 0.1482(2) 0.0149(9) Uani d 1 . .
C C12 0.7266(6) 0.28539(17) 0.45387(19) 0.0113(8) Uani d 1 . .
C C15 0.7586(7) 0.20325(18) 0.5103(2) 0.0150(9) Uani d 1 . .
H H15 0.787888 0.223430 0.543726 0.018 Uiso calc 1 . .
C C30 0.9411(7) 0.44745(17) 0.1646(2) 0.0132(9) Uani d 1 . .
H H30A 1.022816 0.466698 0.140256 0.016 Uiso calc 1 . .
H H30B 0.809436 0.459367 0.155977 0.016 Uiso calc 1 . .
C C8 0.5798(7) 0.54254(18) 0.2947(2) 0.0182(10) Uani d 1 . .
H H8A 0.633216 0.570576 0.273896 0.027 Uiso calc 1 . .
H H8B 0.672434 0.531122 0.325863 0.027 Uiso calc 1 . .
H H8C 0.465288 0.554100 0.311060 0.027 Uiso calc 1 . .
C C31 1.0235(6) 0.50243(18) 0.2480(2) 0.0150(9) Uani d 1 . .
C C22 0.7727(7) 0.12579(18) 0.0412(2) 0.0197(10) Uani d 1 . .
H H22 0.769101 0.089808 0.039118 0.024 Uiso calc 1 . .
C C23 0.7695(7) 0.15510(19) -0.0106(2) 0.0190(10) Uani d 1 . .
H H23 0.764424 0.138974 -0.047193 0.023 Uiso calc 1 . .
C C24 0.7741(7) 0.20798(18) -0.0062(2) 0.0158(9) Uani d 1 . .
H H24 0.772348 0.227402 -0.040560 0.019 Uiso calc 1 . .
C C9 0.6056(7) 0.44167(17) 0.33513(19) 0.0136(9) Uani d 1 . .
H H9A 0.533894 0.463677 0.359735 0.016 Uiso calc 1 . .
H H9B 0.741610 0.449663 0.343064 0.016 Uiso calc 1 . .
C C38 1.1219(7) 0.47204(18) 0.3522(2) 0.0171(10) Uani d 1 . .
C C33 1.0824(6) 0.51236(18) 0.3101(2) 0.0156(9) Uani d 1 . .
C C5 0.4589(7) 0.56179(18) 0.1719(2) 0.0189(10) Uani d 1 . .
H H5 0.490277 0.587974 0.199175 0.023 Uiso calc 1 . .
C C40 0.2961(8) 0.23976(18) 0.1642(2) 0.0206(10) Uani d 1 . .
H H40A 0.208940 0.259722 0.138055 0.031 Uiso calc 1 . .
H H40B 0.224171 0.215968 0.185905 0.031 Uiso calc 1 . .
H H40C 0.382332 0.220786 0.141722 0.031 Uiso calc 1 . .
C C32 0.9831(7) 0.54776(18) 0.2068(2) 0.0202(10) Uani d 1 . .
H H32A 0.930339 0.575865 0.227686 0.030 Uiso calc 1 . .
H H32B 0.892338 0.537490 0.174626 0.030 Uiso calc 1 . .
H H32C 1.100792 0.558715 0.191900 0.030 Uiso calc 1 . .
C C34 1.1021(7) 0.56421(19) 0.3302(2) 0.0227(11) Uani d 1 . .
H H34 1.074325 0.590881 0.303313 0.027 Uiso calc 1 . .
C C4 0.4018(8) 0.57527(19) 0.1147(2) 0.0243(11) Uani d 1 . .
H H4 0.392435 0.609970 0.103828 0.029 Uiso calc 1 . .
C C18 0.6705(7) 0.14284(19) 0.4130(2) 0.0196(10) Uani d 1 . .
H H18 0.641327 0.121833 0.380232 0.023 Uiso calc 1 . .
C C2 0.3711(7) 0.48541(19) 0.0895(2) 0.0211(10) Uani d 1 . .
H H2 0.342570 0.460076 0.061062 0.025 Uiso calc 1 . .
C C3 0.3585(8) 0.5367(2) 0.0733(2) 0.0236(11) Uani d 1 . .
H H3 0.320682 0.545600 0.034466 0.028 Uiso calc 1 . .
C C21 0.7810(7) 0.14995(18) 0.0949(2) 0.0194(10) Uani d 1 . .
H H21 0.783417 0.129738 0.128740 0.023 Uiso calc 1 . .
C C42 1.1047(8) 0.2371(2) 0.3389(2) 0.0256(11) Uani d 1 . .
H H42A 1.242630 0.238701 0.345497 0.038 Uiso calc 1 . .
H H42B 1.067072 0.204078 0.322069 0.038 Uiso calc 1 . .
H H42C 1.049827 0.241244 0.375637 0.038 Uiso calc 1 . .
C C35 1.1599(9) 0.5768(2) 0.3872(3) 0.0300(13) Uani d 1 . .
H H35 1.173262 0.611278 0.398564 0.036 Uiso calc 1 . .
C C36 1.1985(9) 0.5374(2) 0.4282(3) 0.0339(14) Uani d 1 . .
H H36 1.236433 0.545609 0.467253 0.041 Uiso calc 1 . .
C C37 1.1808(8) 0.4863(2) 0.4112(2) 0.0249(11) Uani d 1 . .
H H37 1.208207 0.460476 0.439069 0.030 Uiso calc 1 . .

loop_
_atom_site_aniso_label
_atom_site_aniso_U_11
_atom_site_aniso_U_22
_atom_site_aniso_U_33
_atom_site_aniso_U_12
_atom_site_aniso_U_13
_atom_site_aniso_U_23
Cu2 0.0193(3) 0.0094(3) 0.0074(3) 0.0025(2) -0.0014(2) -0.0003(2)
Cu1 0.0176(3) 0.0091(3) 0.0087(3) -0.0023(2) -0.0022(2) 0.0013(2)
Cu3 0.0198(3) 0.0098(3) 0.0073(3) -0.0045(2) -0.0008(2) 0.0007(2)
Cu4 0.0161(3) 0.0101(3) 0.0100(3) 0.0023(2) -0.0029(2) -0.0027(2)
O5 0.0194(16) 0.0129(16) 0.0070(15) -0.0049(13) 0.0006(12) -0.0013(12)
O2 0.0222(17) 0.0105(15) 0.0091(15) 0.0017(12) -0.0001(12) -0.0017(12)
O10 0.040(2) 0.0114(17) 0.0146(17) -0.0102(15) 0.0000(15) 0.0005(13)
O7 0.0219(17) 0.0133(17) 0.0176(18) 0.0033(13) -0.0062(13) -0.0013(13)
O3 0.0324(19) 0.0102(16) 0.0123(16) 0.0036(14) -0.0016(14) -0.0016(13)
O4 0.0315(19) 0.0108(16) 0.0113(16) -0.0033(13) -0.0014(14) 0.0001(13)
O1 0.0227(17) 0.0093(15) 0.0125(17) -0.0023(12) -0.0040(13) 0.0029(12)
O6 0.0260(18) 0.0109(16) 0.0158(18) 0.0015(13) -0.0054(14) -0.0052(13)
O11 0.0298(19) 0.0160(17) 0.0137(17) -0.0020(14) -0.0034(14) 0.0002(13)
O8 0.0314(19) 0.0184(18) 0.0114(17) -0.0083(14) -0.0038(14) 0.0047(13)
N1 0.0165(18) 0.0117(19) 0.0093(19) 0.0018(14) -0.0001(15) 0.0004(14)
C41 0.020(2) 0.012(2) 0.008(2) -0.0020(17) 0.0000(17) 0.0008(17)
N3 0.0141(18) 0.0114(18) 0.0076(18) -0.0008(14) 0.0005(14) 0.0007(14)
O9 0.053(2) 0.0092(16) 0.0194(19) -0.0017(16) 0.0144(17) -0.0007(14)
N2 0.0147(18) 0.0110(18) 0.0086(18) -0.0016(14) 0.0015(14) -0.0024(14)
N4 0.0136(18) 0.0144(19) 0.0080(18) 0.0009(14) -0.0006(14) -0.0019(14)
C39 0.017(2) 0.014(2) 0.012(2) 0.0041(17) 0.0022(17) -0.0051(18)
C19 0.016(2) 0.015(2) 0.009(2) 0.0034(17) 0.0010(17) 0.0008(17)
C26 0.0094(19) 0.014(2) 0.009(2) 0.0010(16) 0.0019(16) 0.0022(17)
C16 0.023(2) 0.018(2) 0.013(2) 0.0036(19) 0.0018(19) 0.0033(18)
C20 0.016(2) 0.014(2) 0.013(2) -0.0024(17) -0.0026(17) -0.0024(17)
C13 0.021(2) 0.015(2) 0.010(2) -0.0007(18) -0.0033(18) -0.0007(17)
C27 0.019(2) 0.012(2) 0.010(2) -0.0004(17) -0.0016(17) 0.0010(17)
C14 0.013(2) 0.011(2) 0.010(2) 0.0027(16) 0.0008(16) 0.0011(16)
C25 0.011(2) 0.010(2) 0.013(2) -0.0013(16) -0.0007(16) 0.0006(17)
C17 0.026(2) 0.011(2) 0.016(2) 0.0021(18) 0.0032(19) 0.0027(18)
C28 0.018(2) 0.009(2) 0.009(2) 0.0009(16) 0.0009(17) 0.0005(16)
C29 0.013(2) 0.010(2) 0.013(2) 0.0006(16) 0.0026(17) 0.0008(17)
C11 0.019(2) 0.012(2) 0.006(2) -0.0015(17) -0.0012(17) -0.0015(16)
C10 0.015(2) 0.011(2) 0.013(2) 0.0004(16) 0.0002(17) -0.0010(17)
C6 0.016(2) 0.013(2) 0.015(2) -0.0029(17) 0.0019(18) 0.0025(18)
C7 0.011(2) 0.011(2) 0.015(2) -0.0008(16) 0.0027(17) -0.0006(17)
C1 0.015(2) 0.011(2) 0.019(2) -0.0008(17) 0.0009(18) 0.0035(18)
C12 0.0106(19) 0.012(2) 0.011(2) -0.0005(16) 0.0024(16) -0.0007(17)
C15 0.018(2) 0.017(2) 0.009(2) 0.0005(17) 0.0011(17) 0.0002(18)
C30 0.018(2) 0.013(2) 0.009(2) -0.0024(17) 0.0006(17) -0.0027(17)
C8 0.024(2) 0.012(2) 0.017(2) -0.0014(18) -0.0004(19) -0.0027(19)
C31 0.011(2) 0.013(2) 0.021(3) 0.0017(17) 0.0033(17) -0.0001(18)
C22 0.027(3) 0.010(2) 0.022(3) -0.0043(18) 0.004(2) -0.0017(19)
C23 0.024(2) 0.018(2) 0.016(2) -0.0026(19) 0.0020(19) -0.0049(19)
C24 0.018(2) 0.018(2) 0.011(2) -0.0009(18) 0.0012(17) 0.0015(18)
C9 0.018(2) 0.014(2) 0.009(2) 0.0018(17) 0.0029(17) 0.0004(17)
C38 0.016(2) 0.016(2) 0.019(2) 0.0026(17) -0.0010(18) -0.0039(19)
C33 0.016(2) 0.013(2) 0.018(2) 0.0001(17) 0.0012(18) -0.0063(18)
C5 0.024(2) 0.012(2) 0.021(3) -0.0036(18) 0.004(2) 0.0026(19)
C40 0.032(3) 0.013(2) 0.016(2) -0.003(2) -0.002(2) 0.0004(19)
C32 0.026(3) 0.013(2) 0.021(3) -0.0004(19) -0.001(2) 0.0007(19)
C34 0.025(3) 0.016(2) 0.026(3) 0.003(2) 0.002(2) -0.005(2)
C4 0.036(3) 0.012(2) 0.024(3) -0.001(2) 0.004(2) 0.008(2)
C18 0.027(3) 0.016(2) 0.015(2) 0.0018(19) 0.0003(19) -0.0048(19)
C2 0.029(3) 0.015(2) 0.019(3) -0.004(2) -0.004(2) 0.0023(19)
C3 0.029(3) 0.021(3) 0.019(3) -0.001(2) -0.005(2) 0.011(2)
C21 0.028(3) 0.013(2) 0.016(2) -0.0007(19) -0.003(2) 0.0024(18)
C42 0.033(3) 0.021(3) 0.021(3) -0.002(2) -0.008(2) 0.008(2)
C35 0.044(3) 0.017(3) 0.028(3) 0.003(2) -0.003(2) -0.013(2)
C36 0.052(4) 0.028(3) 0.019(3) 0.002(3) -0.007(3) -0.015(2)
C37 0.035(3) 0.020(3) 0.018(3) 0.003(2) -0.004(2) -0.006(2)

loop_
_atom_type_symbol
_atom_type_description
_atom_type_scat_dispersion_real
_atom_type_scat_dispersion_imag
_atom_type_scat_source
C C 0.0033 0.0016 'International Tables Vol C Tables 4.2.6.8 and 6.1.1.4'
H H 0.0000 0.0000 'International Tables Vol C Tables 4.2.6.8 and 6.1.1.4'
Cu Cu 0.3201 1.2651 'International Tables Vol C Tables 4.2.6.8 and 6.1.1.4'
N N 0.0061 0.0033 'International Tables Vol C Tables 4.2.6.8 and 6.1.1.4'
O O 0.0106 0.0060 'International Tables Vol C Tables 4.2.6.8 and 6.1.1.4'

loop_
_geom_angle_atom_site_label_1
_geom_angle_atom_site_label_2
_geom_angle_atom_site_label_3
_geom_angle_site_symmetry_1
_geom_angle_site_symmetry_3
_geom_angle
_geom_angle_publ_flag
O2 Cu2 O11 . . 96.89(14) ?
O2 Cu2 O8 . . 84.89(12) ?
O2 Cu2 N2 . . 85.74(14) ?
O3 Cu2 O2 . . 173.00(15) y
O3 Cu2 O11 . . 86.73(14) ?
O3 Cu2 O8 . . 89.68(13) ?
O3 Cu2 N2 . . 92.70(15) ?
O11 Cu2 O8 . . 82.40(13) ?
O11 Cu2 N2 . . 161.66(15) y
N2 Cu2 O8 . . 115.93(13) ?
O2 Cu1 O5 . . 80.48(12) ?
O2 Cu1 O10 . . 95.10(14) ?
O2 Cu1 N1 . . 85.01(14) ?
O10 Cu1 O5 . . 83.75(13) ?
O1 Cu1 O5 . . 97.68(12) ?
O1 Cu1 O2 . . 176.33(14) y
O1 Cu1 O10 . . 87.83(14) ?
O1 Cu1 N1 . . 92.51(15) ?
N1 Cu1 O5 . . 106.38(13) ?
N1 Cu1 O10 . . 169.71(16) y
O5 Cu3 O8 . . 92.44(14) ?
O5 Cu3 N3 . . 86.17(14) ?
O4 Cu3 O5 . . 177.07(15) y
O4 Cu3 O8 . . 88.43(14) ?
O4 Cu3 N3 . . 93.29(15) ?
N3 Cu3 O8 . . 173.28(15) y
O5 Cu4 O7 . . 96.93(14) ?
O5 Cu4 N4 . . 84.04(14) ?
O7 Cu4 N4 . . 164.11(15) y
O6 Cu4 O5 . . 170.48(14) ?
O6 Cu4 O7 . . 87.96(14) ?
O6 Cu4 N4 . . 93.50(15) ?
Cu3 O5 Cu1 . . 98.74(12) ?
Cu3 O5 Cu4 . . 129.24(17) ?
Cu4 O5 Cu1 . . 95.83(12) ?
C29 O5 Cu1 . . 116.7(2) ?
C29 O5 Cu3 . . 108.9(3) ?
C29 O5 Cu4 . . 107.0(2) ?
Cu1 O2 Cu2 . . 129.60(17) ?
C10 O2 Cu2 . . 105.8(3) ?
C10 O2 Cu1 . . 108.9(3) ?
C39 O10 Cu1 . . 132.3(3) ?
C41 O7 Cu4 . . 129.8(3) ?
C19 O3 Cu2 . . 128.0(3) ?
C20 O4 Cu3 . . 126.4(3) ?
C1 O1 Cu1 . . 127.5(3) ?
C38 O6 Cu4 . . 126.8(3) ?
C39 O11 Cu2 . . 133.4(3) ?
Cu3 O8 Cu2 . . 113.47(15) ?
C41 O8 Cu2 . . 95.5(3) ?
C41 O8 Cu3 . . 130.7(3) ?
C7 N1 Cu1 . . 128.8(3) ?
C7 N1 C9 . . 119.5(4) ?
C9 N1 Cu1 . . 111.1(3) ?
O7 C41 O8 . . 125.8(4) ?
O7 C41 C42 . . 118.0(4) ?
O8 C41 C42 . . 116.1(4) ?
C26 N3 Cu3 . . 128.5(3) ?
C26 N3 C28 . . 121.0(4) ?
C28 N3 Cu3 . . 110.0(3) ?
H9C O9 H9D . . 104.5 ?
C11 N2 Cu2 . . 109.6(3) ?
C12 N2 Cu2 . . 129.1(3) ?
C12 N2 C11 . . 121.3(4) ?
C30 N4 Cu4 . . 111.4(3) ?
C31 N4 Cu4 . . 127.9(3) ?
C31 N4 C30 . . 120.3(4) ?
O10 C39 O11 . . 127.6(4) ?
O10 C39 C40 . . 117.2(4) ?
O11 C39 C40 . . 115.2(4) ?
O3 C19 C14 . . 125.2(4) ?
O3 C19 C18 . . 116.8(4) ?
C18 C19 C14 . . 117.9(4) ?
N3 C26 C27 . . 120.4(4) ?
N3 C26 C25 . . 121.6(4) ?
C25 C26 C27 . . 118.0(4) ?
C17 C16 H16 . . 120.8 ?
C15 C16 H16 . . 120.8 ?
C15 C16 C17 . . 118.3(4) ?
O4 C20 C25 . . 125.8(4) ?
O4 C20 C21 . . 116.8(4) ?
C21 C20 C25 . . 117.4(4) ?
H13A C13 H13B . . 109.5 ?
H13A C13 H13C . . 109.5 ?
H13B C13 H13C . . 109.5 ?
C12 C13 H13A . . 109.5 ?
C12 C13 H13B . . 109.5 ?
C12 C13 H13C . . 109.5 ?
C26 C27 H27A . . 109.5 ?
C26 C27 H27B . . 109.5 ?
C26 C27 H27C . . 109.5 ?
H27A C27 H27B . . 109.5 ?
H27A C27 H27C . . 109.5 ?
H27B C27 H27C . . 109.5 ?
C19 C14 C12 . . 123.5(4) ?
C15 C14 C19 . . 117.5(4) ?
C15 C14 C12 . . 119.0(4) ?
C20 C25 C26 . . 122.2(4) ?
C24 C25 C26 . . 119.4(4) ?
C24 C25 C20 . . 118.4(4) ?
C16 C17 H17 . . 119.9 ?
C18 C17 C16 . . 120.3(4) ?
C18 C17 H17 . . 119.9 ?
N3 C28 H28A . . 110.4 ?
N3 C28 H28B . . 110.4 ?
N3 C28 C29 . . 106.5(3) ?
H28A C28 H28B . . 108.6 ?
C29 C28 H28A . . 110.4 ?
C29 C28 H28B . . 110.4 ?
O5 C29 C28 . . 108.0(3) ?
O5 C29 H29 . . 109.3 ?
O5 C29 C30 . . 108.4(4) ?
C28 C29 H29 . . 109.3 ?
C30 C29 C28 . . 112.6(4) ?
C30 C29 H29 . . 109.3 ?
N2 C11 H11A . . 110.2 ?
N2 C11 H11B . . 110.2 ?
N2 C11 C10 . . 107.7(3) ?
H11A C11 H11B . . 108.5 ?
C10 C11 H11A . . 110.2 ?
C10 C11 H11B . . 110.2 ?
O2 C10 C11 . . 107.7(4) ?
O2 C10 H10 . . 109.6 ?
O2 C10 C9 . . 108.7(4) ?
C11 C10 H10 . . 109.6 ?
C11 C10 C9 . . 111.6(4) ?
C9 C10 H10 . . 109.6 ?
C1 C6 C7 . . 123.5(4) ?
C5 C6 C7 . . 119.2(4) ?
C5 C6 C1 . . 117.4(4) ?
N1 C7 C6 . . 121.3(4) ?
N1 C7 C8 . . 119.3(4) ?
C6 C7 C8 . . 119.4(4) ?
O1 C1 C6 . . 125.6(4) ?
O1 C1 C2 . . 116.1(4) ?
C2 C1 C6 . . 118.3(4) ?
N2 C12 C13 . . 120.5(4) ?
N2 C12 C14 . . 121.3(4) ?
C14 C12 C13 . . 118.1(4) ?
C16 C15 C14 . . 123.5(4) ?
C16 C15 H15 . . 118.2 ?
C14 C15 H15 . . 118.2 ?
N4 C30 C29 . . 108.0(4) ?
N4 C30 H30A . . 110.1 ?
N4 C30 H30B . . 110.1 ?
C29 C30 H30A . . 110.1 ?
C29 C30 H30B . . 110.1 ?
H30A C30 H30B . . 108.4 ?
C7 C8 H8A . . 109.5 ?
C7 C8 H8B . . 109.5 ?
C7 C8 H8C . . 109.5 ?
H8A C8 H8B . . 109.5 ?
H8A C8 H8C . . 109.5 ?
H8B C8 H8C . . 109.5 ?
N4 C31 C33 . . 122.0(4) ?
N4 C31 C32 . . 118.8(4) ?
C33 C31 C32 . . 119.2(4) ?
C23 C22 H22 . . 119.8 ?
C21 C22 H22 . . 119.8 ?
C21 C22 C23 . . 120.3(4) ?
C22 C23 H23 . . 120.8 ?
C24 C23 C22 . . 118.5(5) ?
C24 C23 H23 . . 120.8 ?
C25 C24 H24 . . 118.4 ?
C23 C24 C25 . . 123.1(4) ?
C23 C24 H24 . . 118.4 ?
N1 C9 C10 . . 108.4(4) ?
N1 C9 H9A . . 110.0 ?
N1 C9 H9B . . 110.0 ?
C10 C9 H9A . . 110.0 ?
C10 C9 H9B . . 110.0 ?
H9A C9 H9B . . 108.4 ?
O6 C38 C33 . . 126.0(4) ?
O6 C38 C37 . . 115.9(4) ?
C37 C38 C33 . . 118.1(4) ?
C38 C33 C31 . . 123.0(4) ?
C34 C33 C31 . . 119.3(4) ?
C34 C33 C38 . . 117.6(5) ?
C6 C5 H5 . . 118.7 ?
C4 C5 C6 . . 122.6(5) ?
C4 C5 H5 . . 118.7 ?
C39 C40 H40A . . 109.5 ?
C39 C40 H40B . . 109.5 ?
C39 C40 H40C . . 109.5 ?
H40A C40 H40B . . 109.5 ?
H40A C40 H40C . . 109.5 ?
H40B C40 H40C . . 109.5 ?
C31 C32 H32A . . 109.5 ?
C31 C32 H32B . . 109.5 ?
C31 C32 H32C . . 109.5 ?
H32A C32 H32B . . 109.5 ?
H32A C32 H32C . . 109.5 ?
H32B C32 H32C . . 109.5 ?
C33 C34 H34 . . 118.5 ?
C35 C34 C33 . . 122.9(5) ?
C35 C34 H34 . . 118.5 ?
C5 C4 H4 . . 120.3 ?
C5 C4 C3 . . 119.5(5) ?
C3 C4 H4 . . 120.3 ?
C19 C18 H18 . . 118.8 ?
C17 C18 C19 . . 122.5(4) ?
C17 C18 H18 . . 118.8 ?
C1 C2 H2 . . 119.0 ?
C3 C2 C1 . . 122.0(5) ?
C3 C2 H2 . . 119.0 ?
C4 C3 H3 . . 119.9 ?
C2 C3 C4 . . 120.2(5) ?
C2 C3 H3 . . 119.9 ?
C20 C21 H21 . . 118.9 ?
C22 C21 C20 . . 122.2(5) ?
C22 C21 H21 . . 118.9 ?
C41 C42 H42A . . 109.5 ?
C41 C42 H42B . . 109.5 ?
C41 C42 H42C . . 109.5 ?
H42A C42 H42B . . 109.5 ?
H42A C42 H42C . . 109.5 ?
H42B C42 H42C . . 109.5 ?
C34 C35 H35 . . 120.3 ?
C34 C35 C36 . . 119.3(5) ?
C36 C35 H35 . . 120.3 ?
C35 C36 H36 . . 119.9 ?
C37 C36 C35 . . 120.2(5) ?
C37 C36 H36 . . 119.9 ?
C38 C37 H37 . . 119.1 ?
C36 C37 C38 . . 121.8(5) ?
C36 C37 H37 . . 119.1 ?

loop_
_geom_bond_atom_site_label_1
_geom_bond_atom_site_label_2
_geom_bond_site_symmetry_2
_geom_bond_distance
_geom_bond_publ_flag
Cu2 O2 . 1.920(3) y
Cu2 O3 . 1.877(3) y
Cu2 O11 . 1.940(3) y
Cu2 O8 . 2.703(4) y
Cu2 N2 . 1.961(4) y
Cu1 O5 . 2.749(3) y
Cu1 O2 . 1.916(3) y
Cu1 O10 . 1.982(3) y
Cu1 O1 . 1.878(3) y
Cu1 N1 . 1.966(4) y
Cu3 O5 . 1.907(3) y
Cu3 O4 . 1.873(3) y
Cu3 O8 . 1.957(3) y
Cu3 N3 . 1.947(4) y
Cu4 O5 . 1.921(3) y
Cu4 O7 . 1.955(3) y
Cu4 O6 . 1.869(3) y
Cu4 N4 . 1.962(4) y
O5 C29 . 1.424(5) ?
O2 C10 . 1.432(5) ?
O10 C39 . 1.244(6) ?
O7 C41 . 1.251(5) ?
O3 C19 . 1.313(5) ?
O4 C20 . 1.319(5) ?
O1 C1 . 1.317(5) ?
O6 C38 . 1.318(6) ?
O11 C39 . 1.248(6) ?
O8 C41 . 1.266(6) ?
N1 C7 . 1.300(6) ?
N1 C9 . 1.472(6) ?
C41 C42 . 1.503(6) ?
N3 C26 . 1.291(6) ?
N3 C28 . 1.474(5) ?
O9 H9C . 0.8499 ?
O9 H9D . 0.8500 ?
N2 C11 . 1.476(6) ?
N2 C12 . 1.297(6) ?
N4 C30 . 1.467(5) ?
N4 C31 . 1.299(6) ?
C39 C40 . 1.520(6) ?
C19 C14 . 1.424(6) ?
C19 C18 . 1.414(7) ?
C26 C27 . 1.512(6) ?
C26 C25 . 1.472(6) ?
C16 H16 . 0.9300 ?
C16 C17 . 1.399(7) ?
C16 C15 . 1.371(7) ?
C20 C25 . 1.427(6) ?
C20 C21 . 1.415(6) ?
C13 H13A . 0.9600 ?
C13 H13B . 0.9600 ?
C13 H13C . 0.9600 ?
C13 C12 . 1.508(6) ?
C27 H27A . 0.9600 ?
C27 H27B . 0.9600 ?
C27 H27C . 0.9600 ?
C14 C12 . 1.466(6) ?
C14 C15 . 1.412(6) ?
C25 C24 . 1.409(6) ?
C17 H17 . 0.9300 ?
C17 C18 . 1.364(7) ?
C28 H28A . 0.9700 ?
C28 H28B . 0.9700 ?
C28 C29 . 1.522(6) ?
C29 H29 . 0.9800 ?
C29 C30 . 1.510(6) ?
C11 H11A . 0.9700 ?
C11 H11B . 0.9700 ?
C11 C10 . 1.509(6) ?
C10 H10 . 0.9800 ?
C10 C9 . 1.513(6) ?
C6 C7 . 1.458(6) ?
C6 C1 . 1.427(7) ?
C6 C5 . 1.424(6) ?
C7 C8 . 1.506(6) ?
C1 C2 . 1.415(7) ?
C15 H15 . 0.9300 ?
C30 H30A . 0.9700 ?
C30 H30B . 0.9700 ?
C8 H8A . 0.9600 ?
C8 H8B . 0.9600 ?
C8 H8C . 0.9600 ?
C31 C33 . 1.461(7) ?
C31 C32 . 1.511(7) ?
C22 H22 . 0.9300 ?
C22 C23 . 1.403(7) ?
C22 C21 . 1.373(7) ?
C23 H23 . 0.9300 ?
C23 C24 . 1.369(7) ?
C24 H24 . 0.9300 ?
C9 H9A . 0.9700 ?
C9 H9B . 0.9700 ?
C38 C33 . 1.426(7) ?
C38 C37 . 1.418(7) ?
C33 C34 . 1.417(6) ?
C5 H5 . 0.9300 ?
C5 C4 . 1.374(7) ?
C40 H40A . 0.9600 ?
C40 H40B . 0.9600 ?
C40 H40C . 0.9600 ?
C32 H32A . 0.9600 ?
C32 H32B . 0.9600 ?
C32 H32C . 0.9600 ?
C34 H34 . 0.9300 ?
C34 C35 . 1.366(7) ?
C4 H4 . 0.9300 ?
C4 C3 . 1.385(8) ?
C18 H18 . 0.9300 ?
C2 H2 . 0.9300 ?
C2 C3 . 1.376(7) ?
C3 H3 . 0.9300 ?
C21 H21 . 0.9300 ?
C42 H42A . 0.9600 ?
C42 H42B . 0.9600 ?
C42 H42C . 0.9600 ?
C35 H35 . 0.9300 ?
C35 C36 . 1.389(8) ?
C36 H36 . 0.9300 ?
C36 C37 . 1.377(7) ?
C37 H37 . 0.9300 ?

loop_
_geom_hbond_atom_site_label_D
_geom_hbond_atom_site_label_H
_geom_hbond_atom_site_label_A
_geom_hbond_site_symmetry_A
_geom_hbond_distance_DH
_geom_hbond_distance_HA
_geom_hbond_distance_DA
_geom_hbond_angle_DHA
_geom_hbond_publ_flag
O9 H9C O4 . 0.85 2.08 2.894(5) 159 yes
O9 H9C O8 . 0.85 2.56 3.158(5) 128 yes
O9 H9D O3 . 0.85 2.08 2.928(5) 175 yes
C28 H28A O1 . 0.97 2.58 3.427(6) 146.1 yes
C29 H29 O1 1_655 0.98 2.60 3.424(5) 141.9 yes
C10 H10 O6 1_455 0.98 2.51 3.351(6) 144.1 yes
C8 H8A O9 2_655 0.96 2.44 3.372(6) 163.0 yes
C9 H9B O6 . 0.97 2.65 3.521(6) 149.8 yes
C32 H32A O9 2_655 0.96 2.38 3.304(6) 162.4 yes
C42 H42A O11 1_655 0.96 2.66 3.256(7) 120.6 yes

loop_
_geom_torsion_atom_site_label_1
_geom_torsion_atom_site_label_2
_geom_torsion_atom_site_label_3
_geom_torsion_atom_site_label_4
_geom_torsion_site_symmetry_1
_geom_torsion_site_symmetry_2
_geom_torsion_site_symmetry_3
_geom_torsion_site_symmetry_4
_geom_torsion
_geom_torsion_publ_flag
Cu2 O2 C10 C11 . . . . 50.9(4) ?
Cu2 O2 C10 C9 . . . . 172.0(3) ?
Cu2 O3 C19 C14 . . . . -2.5(7) ?
Cu2 O3 C19 C18 . . . . 178.5(3) ?
Cu2 O11 C39 O10 . . . . -4.0(8) ?
Cu2 O11 C39 C40 . . . . 175.8(3) ?
Cu2 O8 C41 O7 . . . . -90.7(5) ?
Cu2 O8 C41 C42 . . . . 85.7(4) ?
Cu2 N2 C11 C10 . . . . 21.0(4) ?
Cu2 N2 C12 C13 . . . . 178.5(3) ?
Cu2 N2 C12 C14 . . . . -2.0(6) ?
Cu1 O5 C29 C28 . . . . -66.2(4) ?
Cu1 O5 C29 C30 . . . . 56.0(4) ?
Cu1 O2 C10 C11 . . . . -166.2(3) ?
Cu1 O2 C10 C9 . . . . -45.1(4) ?
Cu1 O10 C39 O11 . . . . -22.5(8) ?
Cu1 O10 C39 C40 . . . . 157.7(4) ?
Cu1 O1 C1 C6 . . . . -4.2(7) ?
Cu1 O1 C1 C2 . . . . 174.4(3) ?
Cu1 N1 C7 C6 . . . . 8.2(6) ?
Cu1 N1 C7 C8 . . . . -171.3(3) ?
Cu1 N1 C9 C10 . . . . -18.5(4) ?
Cu3 O5 C29 C28 . . . . 44.4(4) ?
Cu3 O5 C29 C30 . . . . 166.7(3) ?
Cu3 O4 C20 C25 . . . . -14.1(7) ?
Cu3 O4 C20 C21 . . . . 167.4(3) ?
Cu3 O8 C41 O7 . . . . 36.9(7) ?
Cu3 O8 C41 C42 . . . . -146.7(4) ?
Cu3 N3 C26 C27 . . . . 168.8(3) ?
Cu3 N3 C26 C25 . . . . -11.5(6) ?
Cu3 N3 C28 C29 . . . . 29.0(4) ?
Cu4 O5 C29 C28 . . . . -172.1(3) ?
Cu4 O5 C29 C30 . . . . -49.8(4) ?
Cu4 O7 C41 O8 . . . . 7.7(7) ?
Cu4 O7 C41 C42 . . . . -168.7(3) ?
Cu4 O6 C38 C33 . . . . -3.7(7) ?
Cu4 O6 C38 C37 . . . . 175.7(3) ?
Cu4 N4 C30 C29 . . . . -13.5(4) ?
Cu4 N4 C31 C33 . . . . 7.3(6) ?
Cu4 N4 C31 C32 . . . . -172.6(3) ?
O5 Cu1 O1 C1 . . . . -98.9(4) ?
O5 C29 C30 N4 . . . . 41.0(5) ?
O2 C10 C9 N1 . . . . 41.1(5) ?
O10 Cu1 O1 C1 . . . . 177.7(4) ?
O7 Cu4 O6 C38 . . . . 171.5(4) ?
O3 C19 C14 C12 . . . . 0.6(7) ?
O3 C19 C14 C15 . . . . 178.9(4) ?
O3 C19 C18 C17 . . . . -179.6(4) ?
O4 C20 C25 C26 . . . . 0.4(7) ?
O4 C20 C25 C24 . . . . -179.2(4) ?
O4 C20 C21 C22 . . . . 178.9(4) ?
O1 C1 C2 C3 . . . . -179.4(5) ?
O6 C38 C33 C31 . . . . -1.5(7) ?
O6 C38 C33 C34 . . . . 178.4(4) ?
O6 C38 C37 C36 . . . . -178.8(5) ?
O11 Cu2 O3 C19 . . . . -159.8(4) ?
O8 Cu2 O3 C19 . . . . 117.8(4) ?
O8 Cu3 O4 C20 . . . . -161.1(4) ?
N1 Cu1 O1 C1 . . . . 8.0(4) ?
N3 Cu3 O4 C20 . . . . 12.3(4) ?
N3 C26 C25 C20 . . . . 12.8(6) ?
N3 C26 C25 C24 . . . . -167.7(4) ?
N3 C28 C29 O5 . . . . -47.9(4) ?
N3 C28 C29 C30 . . . . -167.5(4) ?
N2 Cu2 O3 C19 . . . . 1.9(4) ?
N2 C11 C10 O2 . . . . -47.4(5) ?
N2 C11 C10 C9 . . . . -166.7(4) ?
N4 Cu4 O6 C38 . . . . 7.3(4) ?
N4 C31 C33 C38 . . . . -0.5(7) ?
N4 C31 C33 C34 . . . . 179.5(4) ?
C19 C14 C12 N2 . . . . 1.8(7) ?
C19 C14 C12 C13 . . . . -178.8(4) ?
C19 C14 C15 C16 . . . . 1.5(7) ?
C26 N3 C28 C29 . . . . -158.3(4) ?
C26 C25 C24 C23 . . . . -178.9(4) ?
C16 C17 C18 C19 . . . . 0.2(8) ?
C20 C25 C24 C23 . . . . 0.7(7) ?
C27 C26 C25 C20 . . . . -167.5(4) ?
C27 C26 C25 C24 . . . . 12.0(6) ?
C14 C19 C18 C17 . . . . 1.3(7) ?
C25 C20 C21 C22 . . . . 0.3(7) ?
C17 C16 C15 C14 . . . . 0.1(7) ?
C28 N3 C26 C27 . . . . -2.4(6) ?
C28 N3 C26 C25 . . . . 177.3(4) ?
C28 C29 C30 N4 . . . . 160.4(4) ?
C11 N2 C12 C13 . . . . 0.8(6) ?
C11 N2 C12 C14 . . . . -179.7(4) ?
C11 C10 C9 N1 . . . . 159.8(4) ?
C6 C1 C2 C3 . . . . -0.8(7) ?
C6 C5 C4 C3 . . . . -1.3(8) ?
C7 N1 C9 C10 . . . . 169.2(4) ?
C7 C6 C1 O1 . . . . -1.4(7) ?
C7 C6 C1 C2 . . . . -179.9(4) ?
C7 C6 C5 C4 . . . . -179.0(5) ?
C1 C6 C7 N1 . . . . -0.8(7) ?
C1 C6 C7 C8 . . . . 178.7(4) ?
C1 C6 C5 C4 . . . . 1.1(7) ?
C1 C2 C3 C4 . . . . 0.6(8) ?
C12 N2 C11 C10 . . . . -160.9(4) ?
C12 C14 C15 C16 . . . . 179.9(4) ?
C15 C16 C17 C18 . . . . -1.0(7) ?
C15 C14 C12 N2 . . . . -176.6(4) ?
C15 C14 C12 C13 . . . . 2.9(6) ?
C30 N4 C31 C33 . . . . 178.8(4) ?
C30 N4 C31 C32 . . . . -1.1(6) ?
C31 N4 C30 C29 . . . . 173.8(4) ?
C31 C33 C34 C35 . . . . -178.8(5) ?
C22 C23 C24 C25 . . . . -0.2(7) ?
C23 C22 C21 C20 . . . . 0.2(8) ?
C9 N1 C7 C6 . . . . 179.0(4) ?
C9 N1 C7 C8 . . . . -0.5(6) ?
C38 C33 C34 C35 . . . . 1.3(8) ?
C33 C38 C37 C36 . . . . 0.6(8) ?
C33 C34 C35 C36 . . . . -1.2(9) ?
C5 C6 C7 N1 . . . . 179.4(4) ?
C5 C6 C7 C8 . . . . -1.2(6) ?
C5 C6 C1 O1 . . . . 178.5(4) ?
C5 C6 C1 C2 . . . . 0.0(7) ?
C5 C4 C3 C2 . . . . 0.5(8) ?
C32 C31 C33 C38 . . . . 179.4(4) ?
C32 C31 C33 C34 . . . . -0.5(7) ?
C34 C35 C36 C37 . . . . 0.8(9) ?
C18 C19 C14 C12 . . . . 179.6(4) ?
C18 C19 C14 C15 . . . . -2.1(6) ?
C21 C20 C25 C26 . . . . 178.9(4) ?
C21 C20 C25 C24 . . . . -0.7(6) ?
C21 C22 C23 C24 . . . . -0.3(7) ?
C35 C36 C37 C38 . . . . -0.5(9) ?
C37 C38 C33 C31 . . . . 179.1(4) ?
C37 C38 C33 C34 . . . . -0.9(7) ?

loop_
_twin_individual_id
_twin_individual_mass_fraction_refined
1 0.9508(4)
2 0.0492(4)

_cod_database_fobs_code 2244044
